data_7052385
loop_
_publ_author_name
'Sumby, Christopher J.'
'Carr, Michael J.'
'Franken, Andreas'
'Kennedy, John D.'
'Kilner, Colin A.'
'Hardie, Michaele J.'

_publ_section_title
;
 Crystal-packing motifs of [Ag4L4]4+ star-burst tetrahedra
;
_journal_issue 10
_journal_name_full 'New Journal of Chemistry'
_journal_page_first 1390
_journal_paper_doi 10.1039/b609356f
_journal_volume 30
_journal_year 2006
_chemical_formula_sum 'C184 H194 Ag4 F24 N32 O13 P4'
_chemical_formula_weight 4073.07
_chemical_name_systematic
;
tetrakis[2,7,12-trimethoxy-3,8,13-tris(4-pyridylmethylamino)-10,15-
dihydro-5H-tribenzo[a,d,g]cyclononene]-tris(acetonitrile)tetrasilver(I)
hexafluorophosphate acetonitrile clathrate hydrate
;
_space_group_IT_number 161
_symmetry_cell_setting rhombohedral
_symmetry_space_group_name_Hall 'R 3 -2"c'
_symmetry_space_group_name_H-M 'R 3 c :H'
_atom_sites_solution_hydrogens geom
_atom_sites_solution_primary direct
_atom_sites_solution_secondary difmap
_audit_creation_method SHELXL-97
_cell_angle_alpha 90.00
_cell_angle_beta 90.00
_cell_angle_gamma 120.00
_cell_formula_units_Z 6
_cell_length_a 19.5276(12)
_cell_length_b 19.5276(12)
_cell_length_c 93.940(2)
_cell_measurement_temperature 150(2)
_cell_volume 31023(3)
_computing_cell_refinement 'SAINT (Bruker)'
_computing_data_collection 'COSMO (Bruker)'
_computing_data_reduction 'SAINT (Bruker)'
_computing_molecular_graphics 'X-Seed (Barbour, 2001)'
_computing_structure_refinement 'SHELXL-97 (Sheldrick, 1997)'
_computing_structure_solution 'SHELXS-97 (Sheldrick, 1990)'
_diffrn_ambient_temperature 150(2)
_diffrn_measured_fraction_theta_full 0.999
_diffrn_measured_fraction_theta_max 0.999
_diffrn_measurement_device_type 'Bruker Nonius X8 diffractometer Apex II CCD'
_diffrn_radiation_monochromator graphite
_diffrn_radiation_source 'rotating anode'
_diffrn_radiation_type MoK\a
_diffrn_radiation_wavelength 0.71073
_diffrn_reflns_av_R_equivalents 0.0797
_diffrn_reflns_av_sigmaI/netI 0.0477
_diffrn_reflns_limit_h_max 17
_diffrn_reflns_limit_h_min -17
_diffrn_reflns_limit_k_max 17
_diffrn_reflns_limit_k_min -17
_diffrn_reflns_limit_l_max 81
_diffrn_reflns_limit_l_min -83
_diffrn_reflns_number 55985
_diffrn_reflns_theta_full 18.41
_diffrn_reflns_theta_max 18.41
_diffrn_reflns_theta_min 1.48
_exptl_absorpt_coefficient_mu 0.487
_exptl_absorpt_correction_type multi-scan
_exptl_crystal_colour colourless
_exptl_crystal_density_diffrn 1.308
_exptl_crystal_density_method 'not measured'
_exptl_crystal_description plate
_exptl_crystal_F_000 12540
_exptl_crystal_size_max 0.10
_exptl_crystal_size_mid 0.10
_exptl_crystal_size_min 0.03
_refine_diff_density_max 1.183
_refine_diff_density_min -0.873
_refine_diff_density_rms 0.131
_refine_ls_abs_structure_details 'Flack H D (1983), Acta Cryst. A39, 876-881'
_refine_ls_abs_structure_Flack 0.44(9)
_refine_ls_extinction_method none
_refine_ls_goodness_of_fit_ref 1.099
_refine_ls_hydrogen_treatment noref
_refine_ls_matrix_type full
_refine_ls_number_parameters 285
_refine_ls_number_reflns 5055
_refine_ls_number_restraints 9
_refine_ls_restrained_S_all 1.116
_refine_ls_R_factor_all 0.1293
_refine_ls_R_factor_gt 0.1116
_refine_ls_shift/su_max 1.083
_refine_ls_shift/su_mean 0.049
_refine_ls_structure_factor_coef Fsqd
_refine_ls_weighting_details 'calc w=1/[\s^2^(Fo^2^)+(0.1728P)^2^+868.8513P] where P=(Fo^2^+2Fc^2^)/3'
_refine_ls_weighting_scheme calc
_refine_ls_wR_factor_gt 0.2859
_refine_ls_wR_factor_ref 0.3006
_reflns_number_gt 4212
_reflns_number_total 5055
_reflns_threshold_expression >2sigma(I)
_cod_data_source_file B609356F.txt
_cod_data_source_block complex_3
_cod_original_sg_symbol_H-M R3c
_cod_database_code 7052385

loop_
_symmetry_equiv_pos_as_xyz
'x, y, z'
'-y, x-y, z'
'-x+y, -x, z'
'-x+y, y, z+1/2'
'x, x-y, z+1/2'
'-y, -x, z+1/2'
'x+2/3, y+1/3, z+1/3'
'-y+2/3, x-y+1/3, z+1/3'
'-x+y+2/3, -x+1/3, z+1/3'
'-x+y+2/3, y+1/3, z+5/6'
'x+2/3, x-y+1/3, z+5/6'
'-y+2/3, -x+1/3, z+5/6'
'x+1/3, y+2/3, z+2/3'
'-y+1/3, x-y+2/3, z+2/3'
'-x+y+1/3, -x+2/3, z+2/3'
'-x+y+1/3, y+2/3, z+7/6'
'x+1/3, x-y+2/3, z+7/6'
'-y+1/3, -x+2/3, z+7/6'

loop_
_atom_site_label
_atom_site_type_symbol
_atom_site_fract_x
_atom_site_fract_y
_atom_site_fract_z
_atom_site_U_iso_or_equiv
_atom_site_adp_type
_atom_site_occupancy
_atom_site_symmetry_multiplicity
_atom_site_calc_flag
_atom_site_refinement_flags
_atom_site_disorder_assembly
_atom_site_disorder_group
Ag1 Ag 0.0000 0.0000 -0.10954(5) 0.1017(14) Uani 1 3 d S . .
P1 P -0.1189(6) 0.1521(6) 0.18934(13) 0.076(3) Uani 0.67 1 d P . .
F1 F -0.088(2) 0.100(2) 0.1852(3) 0.152(11) Uiso 0.67 1 d P . .
O1 O 0.3160(8) -0.1130(8) -0.06079(14) 0.053(4) Uiso 1 1 d . . .
N1 N 0.3152(11) -0.0805(11) -0.0879(2) 0.064(5) Uiso 1 1 d . . .
H1 H 0.3509 -0.0472 -0.0818 0.076 Uiso 1 1 calc R . .
C1 C 0.1837(11) -0.3138(11) -0.07378(19) 0.032(5) Uiso 1 1 d . . .
Ag2 Ag 0.27447(15) 0.04775(12) -0.02917(2) 0.0968(9) Uani 1 1 d . . .
P2 P 0.0000 0.0000 0.10038(11) 0.057(3) Uani 1 3 d S . .
F2 F -0.0959(16) 0.1948(16) 0.1745(3) 0.118(8) Uiso 0.67 1 d P . .
O2 O -0.0559(10) -0.2645(10) -0.11660(18) 0.083(5) Uiso 1 1 d . . .
C2 C 0.2314(12) -0.2545(12) -0.0641(2) 0.049(6) Uiso 1 1 d . . .
H2 H 0.2384 -0.2655 -0.0546 0.059 Uiso 1 1 calc R . .
P3 P 0.3333 -0.3333 -0.02632(10) 0.055(3) Uani 1 3 d SD . .
F3 F -0.199(2) 0.084(2) 0.1834(4) 0.171(12) Uiso 0.67 1 d P . .
O3 O -0.1232(8) -0.4424(8) -0.03502(15) 0.059(4) Uiso 1 1 d . . .
N3 N -0.1806(11) -0.3707(11) -0.10169(19) 0.060(5) Uiso 1 1 d . . .
H3 H -0.1821 -0.3391 -0.1082 0.072 Uiso 1 1 calc R . .
C3 C 0.2677(12) -0.1783(12) -0.0696(2) 0.045(6) Uiso 1 1 d . . .
F4 F -0.161(2) 0.212(2) 0.1917(4) 0.168(12) Uiso 0.67 1 d P . .
N7 N 0.1911(11) 0.2857(12) 0.0209(2) 0.073(6) Uiso 1 1 d . . .
H7 H 0.1804 0.3202 0.0170 0.087 Uiso 1 1 calc R . .
C4 C 0.2678(12) -0.1606(12) -0.0842(2) 0.046(6) Uiso 1 1 d . . .
F5 F -0.135(3) 0.108(3) 0.2037(4) 0.193(15) Uiso 0.67 1 d P . .
N5 N 0.0125(11) -0.3841(10) -0.02273(19) 0.060(5) Uiso 1 1 d . . .
H5 H -0.0320 -0.4005 -0.0180 0.072 Uiso 1 1 calc R . .
C5 C 0.2187(13) -0.2192(13) -0.0926(2) 0.057(6) Uiso 1 1 d . . .
H5A H 0.2116 -0.2079 -0.1021 0.069 Uiso 1 1 calc R . .
F6 F -0.0400(14) 0.2128(14) 0.1962(2) 0.100(7) Uiso 0.67 1 d P . .
C6 C 0.1761(12) -0.2997(12) -0.0876(2) 0.048(6) Uiso 1 1 d . . .
F7 F -0.0572(7) 0.0171(7) 0.10984(13) 0.066(4) Uiso 1 1 d . . .
O4 O 0.0511(9) 0.2684(8) 0.02111(17) 0.068(4) Uiso 1 1 d . . .
C7 C 0.1188(13) -0.3636(14) -0.0982(2) 0.062(7) Uiso 1 1 d . . .
H7A H 0.1084 -0.4162 -0.0949 0.074 Uiso 1 1 calc R . .
H7B H 0.1442 -0.3534 -0.1076 0.074 Uiso 1 1 calc R . .
F8 F 0.0568(8) -0.0174(8) 0.09055(14) 0.079(4) Uiso 1 1 d . . .
C8 C 0.0379(12) -0.3643(12) -0.0995(2) 0.042(5) Uiso 1 1 d . . .
F9 F 0.3333 -0.3333 -0.0096(2) 0.173(15) Uiso 1 3 d SD . .
N9 N 0.025(3) -0.130(3) -0.0630(5) 0.226(18) Uiso 1 1 d . . .
C9 C 0.0255(13) -0.3123(13) -0.1082(2) 0.053(6) Uiso 1 1 d . . .
H9 H 0.0667 -0.2743 -0.1140 0.063 Uiso 1 1 calc R . .
F10 F 0.3333 -0.3333 -0.0421(5) 0.193(17) Uiso 1 3 d S . .
N10 N 0.0000 0.0000 -0.0123(4) 0.104(13) Uiso 1 3 d S . .
C10 C -0.0439(12) -0.3180(11) -0.1080(2) 0.038(5) Uiso 1 1 d . . .
F11 F 0.4163(12) -0.2617(14) -0.0281(3) 0.113(9) Uiso 0.67 1 d PD . .
C11 C -0.1031(11) -0.3700(11) -0.1005(2) 0.039(5) Uiso 1 1 d . . .
F12 F 0.4148(19) -0.316(3) -0.0193(5) 0.117(17) Uiso 0.33 1 d PD . .
C12 C -0.0956(13) -0.4195(12) -0.0921(2) 0.050(6) Uiso 1 1 d . . .
H12 H -0.1392 -0.4546 -0.0864 0.060 Uiso 1 1 calc R . .
F13 F 0.385(3) -0.2390(12) -0.0281(5) 0.086(14) Uiso 0.33 1 d PD . .
C13 C -0.0246(11) -0.4220(11) -0.09131(19) 0.035(5) Uiso 1 1 d . . .
C14 C -0.0222(13) -0.4810(13) -0.0808(2) 0.054(6) Uiso 1 1 d . . .
H14A H -0.0728 -0.5316 -0.0815 0.065 Uiso 1 1 calc R . .
H14B H 0.0204 -0.4913 -0.0838 0.065 Uiso 1 1 calc R . .
C15 C -0.0091(12) -0.4564(12) -0.0651(2) 0.043(6) Uiso 1 1 d . . .
C16 C -0.0753(14) -0.4674(13) -0.0577(2) 0.054(6) Uiso 1 1 d . . .
H16 H -0.1268 -0.4943 -0.0618 0.065 Uiso 1 1 calc R . .
C17 C -0.0619(12) -0.4361(12) -0.0437(2) 0.045(6) Uiso 1 1 d . . .
C18 C 0.0110(13) -0.4011(13) -0.0372(2) 0.055(6) Uiso 1 1 d . . .
C19 C 0.0744(11) -0.3943(11) -0.0459(2) 0.039(5) Uiso 1 1 d . . .
H19 H 0.1253 -0.3726 -0.0417 0.047 Uiso 1 1 calc R . .
C20 C 0.0666(11) -0.4160(11) -0.0592(2) 0.037(5) Uiso 1 1 d . . .
C21 C 0.1396(11) -0.3987(11) -0.0676(2) 0.041(5) Uiso 1 1 d . . .
H21A H 0.1240 -0.4371 -0.0756 0.049 Uiso 1 1 calc R . .
H21B H 0.1761 -0.4064 -0.0614 0.049 Uiso 1 1 calc R . .
C22 C 0.3197(13) -0.1223(13) -0.0464(2) 0.054(6) Uiso 1 1 d . . .
H22A H 0.2664 -0.1580 -0.0428 0.081 Uiso 1 1 calc R . .
H22B H 0.3414 -0.0708 -0.0417 0.081 Uiso 1 1 calc R . .
H22C H 0.3538 -0.1447 -0.0445 0.081 Uiso 1 1 calc R . .
C23 C 0.3053(14) -0.0527(15) -0.1016(3) 0.068(7) Uiso 1 1 d . . .
H23A H 0.2984 -0.0924 -0.1088 0.081 Uiso 1 1 calc R . .
H23B H 0.3547 -0.0032 -0.1039 0.081 Uiso 1 1 calc R . .
C24 C 0.2369(5) -0.0372(6) -0.10281(15) 0.082(8) Uiso 1 1 d G . .
C25 C 0.2294(6) -0.0012(6) -0.11501(13) 0.068(7) Uiso 1 1 d G . .
H25 H 0.2676 0.0145 -0.1224 0.082 Uiso 1 1 calc R . .
C26 C 0.1659(6) 0.0118(6) -0.11643(13) 0.109(10) Uiso 1 1 d G . .
H26 H 0.1608 0.0364 -0.1248 0.130 Uiso 1 1 calc R . .
N2 N 0.1100(6) -0.0111(5) -0.10564(14) 0.076(6) Uiso 1 1 d G . .
C27 C 0.1175(6) -0.0471(6) -0.09343(11) 0.061(6) Uiso 1 1 d G . .
H27 H 0.0792 -0.0628 -0.0861 0.073 Uiso 1 1 calc R . .
C28 C 0.1809(6) -0.0602(6) -0.09202(12) 0.055(6) Uiso 1 1 d G . .
H28 H 0.1860 -0.0848 -0.0837 0.067 Uiso 1 1 calc R . .
C29 C 0.0151(7) -0.2098(7) -0.12503(11) 0.077(8) Uiso 1 1 d G . .
H29A H 0.0614 -0.1852 -0.1188 0.116 Uiso 1 1 calc R . .
H29B H 0.0070 -0.1687 -0.1293 0.116 Uiso 1 1 calc R . .
H29C H 0.0237 -0.2395 -0.1326 0.116 Uiso 1 1 calc R . .
C30 C -0.2451(7) -0.4110(8) -0.0944(2) 0.060(6) Uiso 1 1 d G . .
H30A H -0.2574 -0.4666 -0.0940 0.072 Uiso 1 1 calc R . .
H30B H -0.2888 -0.4102 -0.0997 0.072 Uiso 1 1 calc R . .
C31 C -0.2436(7) -0.3815(8) -0.07882(9) 0.055(6) Uiso 1 1 d G . .
C32 C -0.1830(6) -0.3060(7) -0.07542(11) 0.062(7) Uiso 1 1 d G . .
H32 H -0.1420 -0.2768 -0.0821 0.074 Uiso 1 1 calc R . .
C33 C -0.1822(7) -0.2733(5) -0.06225(13) 0.087(8) Uiso 1 1 d G . .
H33 H -0.1408 -0.2216 -0.0599 0.104 Uiso 1 1 calc R . .
N4 N -0.2421(7) -0.3160(7) -0.05247(11) 0.071(6) Uiso 1 1 d G . .
C34 C -0.3028(5) -0.3915(7) -0.05587(11) 0.068(7) Uiso 1 1 d G . .
H34 H -0.3437 -0.4207 -0.0492 0.082 Uiso 1 1 calc R . .
C35 C -0.3035(6) -0.4243(6) -0.06904(12) 0.056(6) Uiso 1 1 d G . .
H35 H -0.3449 -0.4759 -0.0714 0.067 Uiso 1 1 calc R . .
C36 C -0.1982(6) -0.4656(6) -0.04187(13) 0.062(7) Uiso 1 1 d G . .
H36A H -0.1890 -0.4482 -0.0518 0.092 Uiso 1 1 calc R . .
H36B H -0.2247 -0.4410 -0.0369 0.092 Uiso 1 1 calc R . .
H36C H -0.2317 -0.5233 -0.0415 0.092 Uiso 1 1 calc R . .
C37 C 0.0890(9) -0.3386(11) -0.01533(19) 0.058(6) Uiso 1 1 d G . .
H37A H 0.1264 -0.3552 -0.0188 0.070 Uiso 1 1 calc R . .
H37B H 0.0816 -0.3487 -0.0050 0.070 Uiso 1 1 calc R . .
C38 C 0.1242(8) -0.2459(6) -0.01845(11) 0.083(8) Uiso 1 1 d G . .
C39 C 0.1940(7) -0.1953(6) -0.01135(11) 0.100(9) Uiso 1 1 d G . .
H39 H 0.2171 -0.2163 -0.0051 0.120 Uiso 1 1 calc R . .
C40 C 0.2300(6) -0.1141(6) -0.01344(10) 0.100(10) Uiso 1 1 d G . .
H40 H 0.2777 -0.0796 -0.0086 0.120 Uiso 1 1 calc R . .
N6 N 0.1963(6) -0.0835(6) -0.02263(9) 0.081(6) Uiso 1 1 d G . .
C41 C 0.1265(7) -0.1341(6) -0.02973(9) 0.103(9) Uiso 1 1 d G . .
H41 H 0.1034 -0.1132 -0.0360 0.124 Uiso 1 1 calc R . .
C42 C 0.0904(7) -0.2153(6) -0.02764(10) 0.083(8) Uiso 1 1 d G . .
H42 H 0.0427 -0.2499 -0.0325 0.100 Uiso 1 1 calc R . .
C43 C 0.1046(7) 0.0619(6) 0.05585(6) 0.046(5) Uiso 1 1 d G . .
H43A H 0.0672 0.0429 0.0639 0.055 Uiso 1 1 calc R . .
H43B H 0.1589 0.0909 0.0597 0.055 Uiso 1 1 calc R . .
C44 C 0.0897(5) 0.1179(4) 0.04667(6) 0.064(7) Uiso 1 1 d G . .
C45 C 0.0149(5) 0.1084(4) 0.04648(7) 0.036(5) Uiso 1 1 d G . .
C46 C -0.0014(4) 0.1593(4) 0.03764(8) 0.047(6) Uiso 1 1 d G . .
H46 H -0.0523 0.1543 0.0375 0.056 Uiso 1 1 calc R . .
C47 C 0.0607(5) 0.2165(4) 0.02922(8) 0.039(5) Uiso 1 1 d G . .
C48 C 0.1311(4) 0.2207(4) 0.02982(8) 0.047(6) Uiso 1 1 d G . .
C49 C 0.1433(4) 0.1725(4) 0.03728(7) 0.054(6) Uiso 1 1 d G . .
H49 H 0.1928 0.1748 0.0362 0.064 Uiso 1 1 calc R . .
C50 C -0.0286(7) 0.2619(6) 0.01982(11) 0.057(6) Uiso 1 1 d G . .
H50A H -0.0682 0.2076 0.0173 0.086 Uiso 1 1 calc R . .
H50B H -0.0268 0.2982 0.0124 0.086 Uiso 1 1 calc R . .
H50C H -0.0430 0.2757 0.0289 0.086 Uiso 1 1 calc R . .
C51 C 0.2691(5) 0.2922(4) 0.01871(12) 0.053(6) Uiso 1 1 d G . .
H51A H 0.2873 0.2813 0.0278 0.064 Uiso 1 1 calc R . .
H51B H 0.3076 0.3472 0.0159 0.064 Uiso 1 1 calc R . .
C52 C 0.2690(6) 0.2359(5) 0.00737(10) 0.052(6) Uiso 1 1 d G . .
C53 C 0.1998(6) 0.1807(6) 0.00061(10) 0.046(6) Uiso 1 1 d G . .
H53 H 0.1508 0.1765 0.0031 0.055 Uiso 1 1 calc R . .
C54 C 0.2025(5) 0.1317(5) -0.00984(8) 0.066(7) Uiso 1 1 d G . .
H54 H 0.1552 0.0940 -0.0145 0.079 Uiso 1 1 calc R . .
N8 N 0.2743(5) 0.1378(4) -0.01353(8) 0.068(5) Uiso 1 1 d G . .
C55 C 0.3434(5) 0.1929(5) -0.00677(9) 0.048(6) Uiso 1 1 d G . .
H55 H 0.3925 0.1971 -0.0093 0.058 Uiso 1 1 calc R . .
C56 C 0.3408(6) 0.2420(5) 0.00368(9) 0.066(7) Uiso 1 1 d G . .
H56 H 0.3880 0.2797 0.0083 0.079 Uiso 1 1 calc R . .
C57 C 0.0419(8) -0.1794(8) -0.06350(13) 0.121(11) Uiso 1 1 d G . .
C58 C 0.0354(10) -0.2601(8) -0.06971(15) 0.056(6) Uiso 1 1 d G . .
H58A H 0.0187 -0.2996 -0.0621 0.085 Uiso 1 1 calc R . .
H58B H 0.0871 -0.2488 -0.0733 0.085 Uiso 1 1 calc R . .
H58C H -0.0035 -0.2808 -0.0774 0.085 Uiso 1 1 calc R . .
C59 C 0.0000(5) -0.0004(8) 0.00043(15) 0.086(15) Uiso 1 3 d SG . .
C60 C 0.0004(7) -0.0007(9) 0.01396(14) 0.075(13) Uiso 1 3 d SG . .
H60A H -0.0530 -0.0369 0.0175 0.113 Uiso 0.33 1 calc PR . .
H60B H 0.0179 0.0528 0.0175 0.113 Uiso 0.33 1 calc PR . .
H60C H 0.0367 -0.0181 0.0173 0.113 Uiso 0.33 1 calc PR . .
C63 C -0.0018(9) 0.0008(10) -0.06354(15) 0.188(18) Uiso 1 3 d SGD . .
C64 C -0.0013(7) 0.0005(9) -0.04714(15) 0.188(18) Uiso 1 3 d SGD . .
H64A H 0.0074 0.0515 -0.0436 0.283 Uiso 0.33 1 calc PR . .
H64B H 0.0412 -0.0082 -0.0437 0.283 Uiso 0.33 1 calc PR . .
H64C H -0.0523 -0.0420 -0.0436 0.283 Uiso 0.33 1 calc PR . .
N12 N -0.0021(11) 0.0010(11) -0.07594(15) 0.188(18) Uiso 1 3 d SGD . .
N11 N 0.4083(6) 0.0595(8) -0.01896(13) 0.113(8) Uiso 1 1 d GD . .
C61 C 0.4760(6) 0.1001(9) -0.01814(15) 0.174(17) Uiso 1 1 d GD . .
C62 C 0.5519(6) 0.1425(11) -0.01935(18) 0.23(2) Uiso 1 1 d GD . .
H62A H 0.5764 0.1126 -0.0158 0.342 Uiso 1 1 calc R . .
H62B H 0.5710 0.1912 -0.0138 0.342 Uiso 1 1 calc R . .
H62C H 0.5659 0.1560 -0.0294 0.342 Uiso 1 1 calc R . .
O5 O 0.3318(15) -0.3311(14) -0.0891(2) 0.157(16) Uiso 0.33 1 d PG . .

loop_
_atom_site_aniso_label
_atom_site_aniso_U_11
_atom_site_aniso_U_22
_atom_site_aniso_U_33
_atom_site_aniso_U_23
_atom_site_aniso_U_13
_atom_site_aniso_U_12
Ag1 0.0834(18) 0.0834(18) 0.138(4) 0.000 0.000 0.0417(9)
P1 0.051(7) 0.037(6) 0.112(9) 0.018(6) 0.049(6) 0.001(5)
Ag2 0.120(2) 0.0670(14) 0.0785(14) -0.0161(12) 0.0311(13) 0.0282(14)
P2 0.062(4) 0.062(4) 0.048(7) 0.000 0.000 0.031(2)
P3 0.067(5) 0.067(5) 0.033(6) 0.000 0.000 0.033(2)

loop_
_atom_type_symbol
_atom_type_description
_atom_type_scat_dispersion_real
_atom_type_scat_dispersion_imag
_atom_type_scat_source
C C 0.0033 0.0016 'International Tables Vol C Tables 4.2.6.8 and 6.1.1.4'
H H 0.0000 0.0000 'International Tables Vol C Tables 4.2.6.8 and 6.1.1.4'
Ag Ag -0.8971 1.1015 'International Tables Vol C Tables 4.2.6.8 and 6.1.1.4'
F F 0.0171 0.0103 'International Tables Vol C Tables 4.2.6.8 and 6.1.1.4'
N N 0.0061 0.0033 'International Tables Vol C Tables 4.2.6.8 and 6.1.1.4'
O O 0.0106 0.0060 'International Tables Vol C Tables 4.2.6.8 and 6.1.1.4'
P P 0.1023 0.0942 'International Tables Vol C Tables 4.2.6.8 and 6.1.1.4'

loop_
_geom_angle_atom_site_label_1
_geom_angle_atom_site_label_2
_geom_angle_atom_site_label_3
_geom_angle
_geom_angle_site_symmetry_1
_geom_angle_site_symmetry_3
_geom_angle_publ_flag
N2 Ag1 N2 117.5(4) 3 2 ?
N2 Ag1 N2 117.5(4) 3 . ?
N2 Ag1 N2 117.5(4) 2 . ?
F1 P1 F5 83(2) . . ?
F1 P1 F2 91.3(17) . . ?
F5 P1 F2 174(2) . . ?
F1 P1 F6 92.9(17) . . ?
F5 P1 F6 85(2) . . ?
F2 P1 F6 93.1(14) . . ?
F1 P1 F3 84.2(19) . . ?
F5 P1 F3 90(2) . . ?
F2 P1 F3 92.0(19) . . ?
F6 P1 F3 174.2(19) . . ?
F1 P1 F4 171.3(19) . . ?
F5 P1 F4 104(2) . . ?
F2 P1 F4 82.0(16) . . ?
F6 P1 F4 93.2(15) . . ?
F3 P1 F4 90.3(19) . . ?
C22 O1 C3 120.8(15) . . ?
C4 N1 C23 120.0(19) . . ?
C6 C1 C2 123.4(18) . . ?
C6 C1 C21 121.2(17) . . ?
C2 C1 C21 115.4(17) . . ?
N8 Ag2 N4 125.1(9) . 2 ?
N8 Ag2 N6 115.2(2) . . ?
N4 Ag2 N6 117.5(9) 2 . ?
F7 P2 F7 91.8(7) 2 3 ?
F7 P2 F7 91.8(7) 2 . ?
F7 P2 F7 91.8(7) 3 . ?
F7 P2 F8 89.2(7) 2 3 ?
F7 P2 F8 178.8(9) 3 3 ?
F7 P2 F8 88.8(7) . 3 ?
F7 P2 F8 88.8(6) 2 . ?
F7 P2 F8 89.2(7) 3 . ?
F7 P2 F8 178.8(9) . . ?
F8 P2 F8 90.2(8) 3 . ?
F7 P2 F8 178.8(9) 2 2 ?
F7 P2 F8 88.8(7) 3 2 ?
F7 P2 F8 89.2(7) . 2 ?
F8 P2 F8 90.2(8) 3 2 ?
F8 P2 F8 90.2(8) . 2 ?
C10 O2 C29 113.1(15) . . ?
C1 C2 C3 114.9(19) . . ?
F10 P3 F11 83.8(11) . 2_545 ?
F10 P3 F11 83.8(11) . . ?
F11 P3 F11 118.9(4) 2_545 . ?
F10 P3 F11 83.8(11) . 3_655 ?
F11 P3 F11 118.9(4) 2_545 3_655 ?
F11 P3 F11 118.9(4) . 3_655 ?
F10 P3 F9 180.000(1) . . ?
F11 P3 F9 96.2(11) 2_545 . ?
F11 P3 F9 96.2(11) . . ?
F11 P3 F9 96.2(11) 3_655 . ?
F10 P3 F12 114.5(19) . 2_545 ?
F11 P3 F12 50.4(19) 2_545 2_545 ?
F11 P3 F12 83(2) . 2_545 ?
F11 P3 F12 154(2) 3_655 2_545 ?
F9 P3 F12 65.5(19) . 2_545 ?
F10 P3 F12 114.5(19) . 3_655 ?
F11 P3 F12 83(2) 2_545 3_655 ?
F11 P3 F12 154(2) . 3_655 ?
F11 P3 F12 50.4(19) 3_655 3_655 ?
F9 P3 F12 65.5(19) . 3_655 ?
F12 P3 F12 104(2) 2_545 3_655 ?
F10 P3 F12 114.5(19) . . ?
F11 P3 F12 154(2) 2_545 . ?
F11 P3 F12 50.4(19) . . ?
F11 P3 F12 83(2) 3_655 . ?
F9 P3 F12 65.5(19) . . ?
F12 P3 F12 104(2) 2_545 . ?
F12 P3 F12 104(2) 3_655 . ?
F10 P3 F13 84.1(16) . 2_545 ?
F11 P3 F13 33.9(17) 2_545 2_545 ?
F11 P3 F13 151.5(17) . 2_545 ?
F11 P3 F13 85.3(17) 3_655 2_545 ?
F9 P3 F13 95.9(16) . 2_545 ?
F12 P3 F13 79(2) 2_545 2_545 ?
F12 P3 F13 53(2) 3_655 2_545 ?
F12 P3 F13 156(2) . 2_545 ?
F10 P3 F13 84.1(16) . . ?
F11 P3 F13 85.3(17) 2_545 . ?
F11 P3 F13 33.9(17) . . ?
F11 P3 F13 151.5(17) 3_655 . ?
F9 P3 F13 95.9(16) . . ?
F12 P3 F13 53(2) 2_545 . ?
F12 P3 F13 156(2) 3_655 . ?
F12 P3 F13 79(2) . . ?
F13 P3 F13 119.0(6) 2_545 . ?
F10 P3 F13 84.1(16) . 3_655 ?
F11 P3 F13 151.5(17) 2_545 3_655 ?
F11 P3 F13 85.3(17) . 3_655 ?
F11 P3 F13 33.9(17) 3_655 3_655 ?
F9 P3 F13 95.9(16) . 3_655 ?
F12 P3 F13 156(2) 2_545 3_655 ?
F12 P3 F13 79(2) 3_655 3_655 ?
F12 P3 F13 53(2) . 3_655 ?
F13 P3 F13 119.0(6) 2_545 3_655 ?
F13 P3 F13 119.0(6) . 3_655 ?
C17 O3 C36 116.9(14) . . ?
C30 N3 C11 129.3(19) . . ?
C4 C3 C2 123.9(19) . . ?
C4 C3 O1 115.3(17) . . ?
C2 C3 O1 120.3(17) . . ?
C51 N7 C48 119.6(15) . . ?
C5 C4 C3 117.1(19) . . ?
C5 C4 N1 127(2) . . ?
C3 C4 N1 115.5(18) . . ?
C18 N5 C37 119.8(18) . . ?
C4 C5 C6 121(2) . . ?
C1 C6 C5 118.4(18) . . ?
C1 C6 C7 124.2(19) . . ?
C5 C6 C7 117.2(18) . . ?
C47 O4 C50 120.5(12) . . ?
C6 C7 C8 112.0(17) . . ?
C13 C8 C9 119.8(18) . . ?
C13 C8 C7 115.5(17) . . ?
C9 C8 C7 124.6(18) . . ?
P3 F9 F12 57.9(12) . 2_545 ?
P3 F9 F12 57.9(12) . 3_655 ?
F12 F9 F12 94.3(16) 2_545 3_655 ?
P3 F9 F12 57.9(12) . . ?
F12 F9 F12 94.3(16) 2_545 . ?
F12 F9 F12 94.3(16) 3_655 . ?
C10 C9 C8 118(2) . . ?
C11 C10 C9 124(2) . . ?
C11 C10 O2 118.0(18) . . ?
C9 C10 O2 118.2(19) . . ?
F13 F11 F12 129(4) . . ?
F13 F11 P3 77.5(19) . . ?
F12 F11 P3 67.3(14) . . ?
C10 C11 C12 121(2) . . ?
C10 C11 N3 117.8(18) . . ?
C12 C11 N3 121.1(18) . . ?
F11 F12 F13 100(3) . 3_655 ?
F11 F12 P3 62.2(13) . . ?
F13 F12 P3 63.8(15) 3_655 . ?
F11 F12 F9 98(2) . . ?
F13 F12 F9 97(3) 3_655 . ?
P3 F12 F9 56.6(12) . . ?
C11 C12 C13 122(2) . . ?
F11 F13 F12 121(4) . 2_545 ?
F11 F13 P3 68.5(17) . . ?
F12 F13 P3 63.1(15) 2_545 . ?
C8 C13 C12 114.8(18) . . ?
C8 C13 C14 127.7(18) . . ?
C12 C13 C14 117.3(17) . . ?
C15 C14 C13 116.5(17) . . ?
C20 C15 C16 121.7(19) . . ?
C20 C15 C14 121.8(18) . . ?
C16 C15 C14 116.0(18) . . ?
C15 C16 C17 116(2) . . ?
C18 C17 O3 114.3(18) . . ?
C18 C17 C16 123(2) . . ?
O3 C17 C16 122.4(18) . . ?
C17 C18 N5 116.3(19) . . ?
C17 C18 C19 115.4(19) . . ?
N5 C18 C19 128.0(19) . . ?
C20 C19 C18 123.9(19) . . ?
C19 C20 C15 119.1(18) . . ?
C19 C20 C21 119.0(17) . . ?
C15 C20 C21 121.9(17) . . ?
C20 C21 C1 113.0(15) . . ?
N1 C23 C24 116.0(18) . . ?
C25 C24 C28 120.0 . . ?
C25 C24 C23 119.4(12) . . ?
C28 C24 C23 120.6(11) . . ?
C26 C25 C24 120.0 . . ?
N2 C26 C25 120.0 . . ?
C27 N2 C26 120.0 . . ?
C27 N2 Ag1 121.3(5) . . ?
C26 N2 Ag1 118.4(6) . . ?
N2 C27 C28 120.0 . . ?
C27 C28 C24 120.0 . . ?
N3 C30 C31 115.7(13) . . ?
C32 C31 C35 120.0 . . ?
C32 C31 C30 116.9(8) . . ?
C35 C31 C30 122.8(8) . . ?
C33 C32 C31 120.0 . . ?
C32 C33 N4 120.0 . . ?
C34 N4 C33 120.0 . . ?
C34 N4 Ag2 119.0(6) . 3 ?
C33 N4 Ag2 119.6(6) . 3 ?
N4 C34 C35 120.0 . . ?
C34 C35 C31 120.0 . . ?
N5 C37 C38 109.0(11) . . ?
C39 C38 C42 120.0 . . ?
C39 C38 C37 115.3(6) . . ?
C42 C38 C37 124.7(6) . . ?
C40 C39 C38 120.0 . . ?
C39 C40 N6 120.0 . . ?
C41 N6 C40 120.0 . . ?
C41 N6 Ag2 121.9(3) . . ?
C40 N6 Ag2 116.7(4) . . ?
C42 C41 N6 120.0 . . ?
C41 C42 C38 120.0 . . ?
C44 C43 C45 111.2(2) . 3 ?
C49 C44 C45 116.1 . . ?
C49 C44 C43 124.9 . . ?
C45 C44 C43 118.6 . . ?
C44 C45 C46 119.8 . . ?
C44 C45 C43 125.8(6) . 2 ?
C46 C45 C43 114.3(6) . 2 ?
C47 C46 C45 118.0 . . ?
C48 C47 O4 120.0(8) . . ?
C48 C47 C46 118.4 . . ?
O4 C47 C46 121.6(8) . . ?
C49 C48 C47 122.6 . . ?
C49 C48 N7 125.2(9) . . ?
C47 C48 N7 112.2(9) . . ?
C48 C49 C44 124.6 . . ?
N7 C51 C52 113.9(10) . . ?
C53 C52 C56 120.0 . . ?
C53 C52 C51 121.8(6) . . ?
C56 C52 C51 118.2(6) . . ?
C54 C53 C52 120.0 . . ?
C53 C54 N8 120.0 . . ?
C55 N8 C54 120.0 . . ?
C55 N8 Ag2 120.9(2) . . ?
C54 N8 Ag2 118.8(2) . . ?
C56 C55 N8 120.0 . . ?
C55 C56 C52 120.0 . . ?
N9 C57 C58 154(3) . . ?
N10 C59 C60 179.7(9) . . ?
N12 C63 C64 180(3) . . ?
N11 C61 C62 170.7 . . ?

loop_
_geom_bond_atom_site_label_1
_geom_bond_atom_site_label_2
_geom_bond_distance
_geom_bond_site_symmetry_2
_geom_bond_publ_flag
Ag1 N2 2.294(10) 3 ?
Ag1 N2 2.294(15) 2 ?
Ag1 N2 2.294(10) . ?
P1 F1 1.46(3) . ?
P1 F5 1.55(4) . ?
P1 F2 1.57(3) . ?
P1 F6 1.54(3) . ?
P1 F3 1.56(4) . ?
P1 F4 1.75(4) . ?
O1 C22 1.37(2) . ?
O1 C3 1.41(2) . ?
N1 C4 1.41(3) . ?
N1 C23 1.45(3) . ?
C1 C6 1.35(2) . ?
C1 C2 1.40(3) . ?
C1 C21 1.55(3) . ?
Ag2 N8 2.293(8) . ?
Ag2 N4 2.30(5) 2 ?
Ag2 N6 2.317(11) . ?
P2 F7 1.588(13) 2 ?
P2 F7 1.588(14) 3 ?
P2 F7 1.588(13) . ?
P2 F8 1.605(15) 3 ?
P2 F8 1.605(15) . ?
P2 F8 1.605(15) 2 ?
O2 C10 1.43(2) . ?
O2 C29 1.49(2) . ?
C2 C3 1.39(3) . ?
P3 F10 1.48(5) . ?
P3 F11 1.530(16) 2_545 ?
P3 F11 1.530(16) . ?
P3 F11 1.530(16) 3_655 ?
P3 F9 1.574(19) . ?
P3 F12 1.60(2) 2_545 ?
P3 F12 1.60(2) 3_655 ?
P3 F12 1.60(2) . ?
P3 F13 1.606(19) 2_545 ?
P3 F13 1.606(19) . ?
P3 F13 1.606(19) 3_655 ?
O3 C17 1.40(2) . ?
O3 C36 1.450(17) . ?
N3 C30 1.30(2) . ?
N3 C11 1.51(3) . ?
C3 C4 1.41(3) . ?
N7 C51 1.48(2) . ?
N7 C48 1.48(2) . ?
C4 C5 1.33(3) . ?
N5 C18 1.40(3) . ?
N5 C37 1.48(2) . ?
C5 C6 1.44(3) . ?
C6 C7 1.55(3) . ?
O4 C47 1.354(16) . ?
O4 C50 1.502(17) . ?
C7 C8 1.58(3) . ?
C8 C13 1.40(3) . ?
C8 C9 1.42(3) . ?
F9 F12 1.71(5) 2_545 ?
F9 F12 1.71(5) 3_655 ?
F9 F12 1.71(5) . ?
N9 C57 1.17(5) . ?
C9 C10 1.30(3) . ?
N10 C59 1.20(4) . ?
C10 C11 1.30(2) . ?
F11 F13 0.92(4) . ?
F11 F12 1.33(5) . ?
C11 C12 1.31(3) . ?
F12 F13 1.43(6) 3_655 ?
C12 C13 1.41(3) . ?
F13 F12 1.43(6) 2_545 ?
C13 C14 1.54(3) . ?
C14 C15 1.53(3) . ?
C15 C20 1.40(3) . ?
C15 C16 1.39(3) . ?
C16 C17 1.42(3) . ?
C17 C18 1.38(3) . ?
C18 C19 1.43(3) . ?
C19 C20 1.31(2) . ?
C20 C21 1.52(3) . ?
C23 C24 1.52(2) . ?
C24 C25 1.3900 . ?
C24 C28 1.3900 . ?
C25 C26 1.3900 . ?
C26 N2 1.3900 . ?
N2 C27 1.3900 . ?
C27 C28 1.3900 . ?
C30 C31 1.57(2) . ?
C31 C32 1.3900 . ?
C31 C35 1.3900 . ?
C32 C33 1.3900 . ?
C33 N4 1.3900 . ?
N4 C34 1.3900 . ?
N4 Ag2 2.301(10) 3 ?
C34 C35 1.3900 . ?
C37 C38 1.61(2) . ?
C38 C39 1.3900 . ?
C38 C42 1.3900 . ?
C39 C40 1.3900 . ?
C40 N6 1.3900 . ?
N6 C41 1.3900 . ?
C41 C42 1.3900 . ?
C43 C44 1.5301 . ?
C43 C45 1.657(14) 3 ?
C44 C49 1.3767 . ?
C44 C45 1.3781 . ?
C45 C46 1.4469 . ?
C45 C43 1.657(12) 2 ?
C46 C47 1.4098 . ?
C47 C48 1.3376 . ?
C48 C49 1.2888 . ?
C51 C52 1.530(11) . ?
C52 C53 1.3900 . ?
C52 C56 1.3900 . ?
C53 C54 1.3900 . ?
C54 N8 1.3900 . ?
N8 C55 1.3900 . ?
C55 C56 1.3900 . ?
C57 C58 1.6247 . ?
C59 C60 1.2710 . ?
C63 N12 1.1649 . ?
C63 C64 1.5406 . ?
N11 C61 1.1547 . ?
C61 C62 1.2917 . ?
